data_4001089
loop_
_publ_author_name
'Alam, Todd M.'
'Clawson, Jacalyn S.'
'Bonhomme, Fran\,cois'
'Thoma, Steven G.'
'Rodriguez, Mark A.'
'Zheng, Shaohui'
'Autschbach, Jochen'

_publ_section_title
;
 A Solid-State NMR, X-ray Diffraction, and Ab Initio Investigation into
 the Structures of Novel Tantalum Oxyfluoride Clusters
;
_journal_issue 6
_journal_name_full 'Chemistry of Materials'
_journal_page_first 2205
_journal_paper_doi 10.1021/cm0717763
_journal_volume 20
_journal_year 2008
_chemical_formula_moiety 'Ta4 F16 O4, 4(C5 N H6)'
_chemical_formula_sum 'C20 H24 F16 N4 O4 Ta4'
_chemical_formula_weight 1412.24
_chemical_name_common 'TAF16-PYR - RT'
_chemical_name_systematic
; 
 ? 
;
_space_group_IT_number 12
_symmetry_cell_setting monoclinic
_symmetry_space_group_name_Hall '-I 2y'
_symmetry_space_group_name_H-M 'I 1 2/m 1'
_atom_sites_solution_hydrogens geom
_atom_sites_solution_primary direct
_atom_sites_solution_secondary difmap
_audit_creation_method SHELXL-97
_cell_angle_alpha 90.00
_cell_angle_beta 92.915(7)
_cell_angle_gamma 90.00
_cell_formula_units_Z 2
_cell_length_a 9.257(4)
_cell_length_b 15.918(6)
_cell_length_c 10.923(4)
_cell_measurement_reflns_used 100
_cell_measurement_temperature 298(2)
_cell_measurement_theta_max 24.99
_cell_measurement_theta_min 2.28
_cell_volume 1607.5(11)
_computing_cell_refinement 'SMART 5.054 (Bruker, 1998)'
_computing_data_collection 'SMART 5.054 (Bruker, 1998)'
_computing_data_reduction 'SAINT 6.02 (Bruker, 2001)'
_computing_molecular_graphics 'SHELXTL 5.1  (Bruker, 1998)'
_computing_publication_material 'SHELXTL 5.1  (Bruker, 1998)'
_computing_structure_refinement 'XSHELL 4.01 (Bruker, 2000)'
_computing_structure_solution 'SHELXTL 5.1  (Bruker, 1998)'
_diffrn_ambient_temperature 298(2)
_diffrn_measured_fraction_theta_full 1.000
_diffrn_measured_fraction_theta_max 1.000
_diffrn_measurement_device_type 'CCD area detector'
_diffrn_measurement_method 'phi and omega scans'
_diffrn_radiation_monochromator graphite
_diffrn_radiation_source 'fine-focus sealed tube'
_diffrn_radiation_type MoK\a
_diffrn_radiation_wavelength 0.71073
_diffrn_reflns_av_R_equivalents 0.0274
_diffrn_reflns_av_sigmaI/netI 0.0248
_diffrn_reflns_limit_h_max 11
_diffrn_reflns_limit_h_min -10
_diffrn_reflns_limit_k_max 18
_diffrn_reflns_limit_k_min -18
_diffrn_reflns_limit_l_max 12
_diffrn_reflns_limit_l_min -12
_diffrn_reflns_number 6625
_diffrn_reflns_theta_full 24.99
_diffrn_reflns_theta_max 24.99
_diffrn_reflns_theta_min 2.26
_diffrn_standards_decay_% '< 2'
_diffrn_standards_interval_count 0
_diffrn_standards_interval_time 0
_diffrn_standards_number 0
_exptl_absorpt_coefficient_mu 13.696
_exptl_absorpt_correction_T_max 0.3318
_exptl_absorpt_correction_T_min 0.2801
_exptl_absorpt_correction_type empirical
_exptl_absorpt_process_details 'SADABS, Sheldrick (1999)'
_exptl_crystal_colour colorless
_exptl_crystal_density_diffrn 2.918
_exptl_crystal_density_method 'not measured'
_exptl_crystal_description block
_exptl_crystal_F_000 1280
_exptl_crystal_size_max 0.12
_exptl_crystal_size_mid 0.08
_exptl_crystal_size_min 0.08
_refine_diff_density_max 2.767
_refine_diff_density_min -0.443
_refine_diff_density_rms 0.160
_refine_ls_extinction_method none
_refine_ls_goodness_of_fit_ref 1.045
_refine_ls_hydrogen_treatment constr
_refine_ls_matrix_type full
_refine_ls_number_parameters 88
_refine_ls_number_reflns 1872
_refine_ls_number_restraints 0
_refine_ls_restrained_S_all 1.045
_refine_ls_R_factor_all 0.0311
_refine_ls_R_factor_gt 0.0260
_refine_ls_shift/su_max 0.000
_refine_ls_shift/su_mean 0.000
_refine_ls_structure_factor_coef Fsqd
_refine_ls_weighting_details 'calc w=1/[\s^2^(Fo^2^)+(0.0368P)^2^+0.0000P] where P=(Fo^2^+2Fc^2^)/3'
_refine_ls_weighting_scheme calc
_refine_ls_wR_factor_gt 0.0631
_refine_ls_wR_factor_ref 0.0647
_reflns_number_gt 1291
_reflns_number_total 1473
_reflns_threshold_expression >2sigma(I)
_cod_data_source_file cm0717763-file004.cif
_cod_data_source_block TAF16PYRRT
_cod_depositor_comments
;
The following automatic conversions were performed:

'_symmetry_cell_setting' value 'Monoclinic' changed to 'monoclinic'
according to /home/saulius/struct/CIF-dictionaries/cif_core.dic
dictionary named 'cif_core.dic' version 2.4.1 from 2010-06-29.

Automatic conversion script
Id: cif_fix_values 1715 2011-07-08 13:25:40Z adriana 
;
_cod_original_cell_volume 1607.4(11)
_cod_original_sg_symbol_Hall '-I 2y '
_cod_original_sg_symbol_H-M 'I2/m  '
_cod_database_code 4001089

loop_
_symmetry_equiv_pos_as_xyz
'x, y, z'
'-x, y, -z'
'x+1/2, y+1/2, z+1/2'
'-x+1/2, y+1/2, -z+1/2'
'-x, -y, -z'
'x, -y, z'
'-x+1/2, -y+1/2, -z+1/2'
'x+1/2, -y+1/2, z+1/2'

loop_
_atom_site_label
_atom_site_type_symbol
_atom_site_fract_x
_atom_site_fract_y
_atom_site_fract_z
_atom_site_U_iso_or_equiv
_atom_site_adp_type
_atom_site_occupancy
_atom_site_symmetry_multiplicity
_atom_site_calc_flag
_atom_site_refinement_flags
Ta1 Ta 0.32281(4) 0.5000 0.17313(3) 0.03505(14) Uani 1 2 d S
Ta2 Ta 0.5000 0.32615(2) 0.0000 0.03480(14) Uani 1 2 d S
O1 O 0.4227(6) 0.4107(3) 0.1039(4) 0.0579(15) Uani 1 1 d .
F1 F 0.1781(7) 0.5000 0.0425(6) 0.0664(18) Uani 1 2 d S
F2 F 0.2021(5) 0.5802(3) 0.2557(4) 0.0659(13) Uani 1 1 d .
F3 F 0.4472(7) 0.5000 0.3186(5) 0.0649(18) Uani 1 2 d S
F4 F 0.5775(6) 0.2395(3) -0.0991(4) 0.0743(14) Uani 1 1 d .
F5 F 0.3269(6) 0.3185(3) -0.0999(5) 0.0755(15) Uani 1 1 d .
N1 N 0.5000 0.1695(6) 0.5000 0.106(5) Uani 1 2 d S
H4 H 0.5000 0.1155 0.5000 0.127 Uiso 1 2 calc SR
C1 C 0.5522(8) 0.2109(5) 0.6006(7) 0.0547(19) Uani 1 1 d .
H1 H 0.5880 0.1817 0.6693 0.066 Uiso 1 1 calc R
C2 C 0.5513(9) 0.2937(6) 0.5996(8) 0.068(2) Uani 1 1 d .
H2 H 0.5863 0.3234 0.6682 0.082 Uiso 1 1 calc R
C3 C 0.5000 0.3349(7) 0.5000 0.070(3) Uani 1 2 d S
H3 H 0.5000 0.3934 0.5000 0.084 Uiso 1 2 calc SR

loop_
_atom_site_aniso_label
_atom_site_aniso_U_11
_atom_site_aniso_U_22
_atom_site_aniso_U_33
_atom_site_aniso_U_23
_atom_site_aniso_U_13
_atom_site_aniso_U_12
Ta1 0.0526(3) 0.0243(2) 0.0285(2) 0.000 0.00408(16) 0.000
Ta2 0.0496(3) 0.0213(2) 0.0338(2) 0.000 0.00495(16) 0.000
O1 0.086(4) 0.034(3) 0.055(3) -0.007(2) 0.025(3) 0.013(3)
F1 0.082(4) 0.064(4) 0.050(4) 0.000 -0.024(3) 0.000
F2 0.089(3) 0.053(3) 0.058(3) -0.017(2) 0.020(2) 0.016(2)
F3 0.091(5) 0.052(3) 0.049(3) 0.000 -0.025(3) 0.000
F4 0.112(4) 0.045(3) 0.067(3) -0.018(2) 0.021(3) 0.018(3)
F5 0.074(3) 0.074(3) 0.075(3) 0.006(2) -0.024(3) -0.010(2)
N1 0.087(9) 0.036(6) 0.198(15) 0.000 0.052(10) 0.000
C1 0.067(5) 0.049(5) 0.046(4) 0.016(4) -0.014(4) -0.003(4)
C2 0.070(6) 0.072(6) 0.063(5) -0.023(5) 0.006(4) -0.025(5)
C3 0.094(10) 0.030(5) 0.087(9) 0.000 0.015(8) 0.000

loop_
_atom_type_symbol
_atom_type_description
_atom_type_scat_dispersion_real
_atom_type_scat_dispersion_imag
_atom_type_scat_source
O O 0.0106 0.0060 'International Tables Vol C Tables 4.2.6.8 and 6.1.1.4'
F F 0.0171 0.0103 'International Tables Vol C Tables 4.2.6.8 and 6.1.1.4'
Ta Ta -0.7052 6.5227 'International Tables Vol C Tables 4.2.6.8 and 6.1.1.4'
C C 0.0033 0.0016 'International Tables Vol C Tables 4.2.6.8 and 6.1.1.4'
N N 0.0061 0.0033 'International Tables Vol C Tables 4.2.6.8 and 6.1.1.4'
H H 0.0000 0.0000 'International Tables Vol C Tables 4.2.6.8 and 6.1.1.4'

loop_
_geom_angle_atom_site_label_1
_geom_angle_atom_site_label_2
_geom_angle_atom_site_label_3
_geom_angle
_geom_angle_site_symmetry_1
_geom_angle_site_symmetry_3
O1 Ta1 O1 98.6(3) . 6_565
O1 Ta1 F1 92.3(2) . .
O1 Ta1 F1 92.3(2) 6_565 .
O1 Ta1 F3 92.7(2) . .
O1 Ta1 F3 92.7(2) 6_565 .
F1 Ta1 F3 172.4(3) . .
O1 Ta1 F2 89.75(19) . 6_565
O1 Ta1 F2 171.7(2) 6_565 6_565
F1 Ta1 F2 87.1(2) . 6_565
F3 Ta1 F2 87.2(2) . 6_565
O1 Ta1 F2 171.7(2) . .
O1 Ta1 F2 89.75(19) 6_565 .
F1 Ta1 F2 87.1(2) . .
F3 Ta1 F2 87.2(2) . .
F2 Ta1 F2 81.9(3) 6_565 .
F5 Ta2 F5 172.6(3) 2_655 .
F5 Ta2 F4 87.6(2) 2_655 2_655
F5 Ta2 F4 87.1(2) . 2_655
F5 Ta2 F4 87.1(2) 2_655 .
F5 Ta2 F4 87.6(2) . .
F4 Ta2 F4 87.8(3) 2_655 .
F5 Ta2 O1 92.0(2) 2_655 .
F5 Ta2 O1 93.2(2) . .
F4 Ta2 O1 90.52(19) 2_655 .
F4 Ta2 O1 178.1(2) . .
F5 Ta2 O1 93.2(2) 2_655 2_655
F5 Ta2 O1 92.0(2) . 2_655
F4 Ta2 O1 178.1(2) 2_655 2_655
F4 Ta2 O1 90.52(19) . 2_655
O1 Ta2 O1 91.1(3) . 2_655
Ta1 O1 Ta2 167.1(3) . .
C1 N1 C1 121.5(10) . 2_656
C1 N1 H4 119.3 . .
C1 N1 H4 119.3 2_656 .
C2 C1 N1 118.7(8) . .
C2 C1 H1 120.6 . .
N1 C1 H1 120.6 . .
C1 C2 C3 119.9(8) . .
C1 C2 H2 120.0 . .
C3 C2 H2 120.0 . .
C2 C3 C2 121.2(11) 2_656 .
C2 C3 H3 119.4 2_656 .
C2 C3 H3 119.4 . .

loop_
_geom_bond_atom_site_label_1
_geom_bond_atom_site_label_2
_geom_bond_distance
_geom_bond_site_symmetry_2
Ta1 O1 1.876(4) .
Ta1 O1 1.876(4) 6_565
Ta1 F1 1.907(6) .
Ta1 F3 1.914(6) .
Ta1 F2 1.947(4) 6_565
Ta1 F2 1.947(4) .
Ta2 F5 1.896(5) 2_655
Ta2 F5 1.896(5) .
Ta2 F4 1.916(4) 2_655
Ta2 F4 1.916(4) .
Ta2 O1 1.922(4) .
Ta2 O1 1.922(4) 2_655
N1 C1 1.350(8) .
N1 C1 1.350(8) 2_656
N1 H4 0.8600 .
C1 C2 1.317(11) .
C1 H1 0.9300 .
C2 C3 1.337(10) .
C2 H2 0.9300 .
C3 C2 1.337(10) 2_656
C3 H3 0.9300 .
